data_7026869
loop_
_publ_author_name
'Ellis, Bobby D.'
'Atkins, Tonya M.'
'Peng, Yang'
'Sutton, Andrew D.'
'Gordon, John C.'
'Power, Philip P.'

_publ_section_title
;
 Synthesis and thermolytic behavior of tin(IV) formates: in search of
 recyclable metal-hydride systems.
;
_journal_issue 44
_journal_name_full 'Dalton transactions (Cambridge, England : 2003)'
_journal_page_first 10659
_journal_page_last 10663
_journal_paper_doi 10.1039/c0dt00812e
_journal_volume 39
_journal_year 2010
_chemical_formula_moiety 'C22 H22 O2 Sn'
_chemical_formula_sum 'C22 H22 O2 Sn'
_chemical_formula_weight 437.09
_chemical_name_systematic
;
?
;
_space_group_IT_number 14
_symmetry_cell_setting monoclinic
_symmetry_space_group_name_Hall '-P 2ybc'
_symmetry_space_group_name_H-M 'P 1 21/c 1'
_atom_sites_solution_hydrogens geom
_atom_sites_solution_primary direct
_atom_sites_solution_secondary difmap
_audit_creation_method SHELXL-97
_cell_angle_alpha 90.00
_cell_angle_beta 103.4760(10)
_cell_angle_gamma 90.00
_cell_formula_units_Z 4
_cell_length_a 11.5721(6)
_cell_length_b 15.8683(9)
_cell_length_c 10.6892(6)
_cell_measurement_reflns_used 6834
_cell_measurement_temperature 90(2)
_cell_measurement_theta_max 27.52
_cell_measurement_theta_min 2.22
_cell_volume 1908.81(18)
_computing_cell_refinement 'Bruker SAINT'
_computing_data_collection 'Bruker APEX2'
_computing_data_reduction 'Bruker SAINT'
_computing_molecular_graphics 'Bruker SHELXTL'
_computing_publication_material 'Bruker SHELXTL'
_computing_structure_refinement 'SHELXL-97 (Sheldrick, 2008)'
_computing_structure_solution 'SHELXS-97 (Sheldrick, 2008)'
_diffrn_ambient_temperature 90(2)
_diffrn_measured_fraction_theta_full 0.999
_diffrn_measured_fraction_theta_max 0.999
_diffrn_measurement_device_type 'Bruker APEX-II CCD'
_diffrn_measurement_method '\f and \w scans'
_diffrn_radiation_monochromator graphite
_diffrn_radiation_source 'fine-focus sealed tube'
_diffrn_radiation_type MoK\a
_diffrn_radiation_wavelength 0.71073
_diffrn_reflns_av_R_equivalents 0.0235
_diffrn_reflns_av_sigmaI/netI 0.0171
_diffrn_reflns_limit_h_max 15
_diffrn_reflns_limit_h_min -15
_diffrn_reflns_limit_k_max 20
_diffrn_reflns_limit_k_min -20
_diffrn_reflns_limit_l_max 13
_diffrn_reflns_limit_l_min -13
_diffrn_reflns_number 20982
_diffrn_reflns_theta_full 27.50
_diffrn_reflns_theta_max 27.50
_diffrn_reflns_theta_min 1.81
_diffrn_standards_number 0
_exptl_absorpt_coefficient_mu 1.350
_exptl_absorpt_correction_T_max 0.8712
_exptl_absorpt_correction_T_min 0.6635
_exptl_absorpt_correction_type multi-scan
_exptl_absorpt_process_details SADABS-2007/2
_exptl_crystal_colour colourless
_exptl_crystal_density_diffrn 1.521
_exptl_crystal_density_method 'not measured'
_exptl_crystal_description block
_exptl_crystal_F_000 880
_exptl_crystal_size_max 0.331
_exptl_crystal_size_mid 0.205
_exptl_crystal_size_min 0.105
_refine_diff_density_max 0.488
_refine_diff_density_min -0.234
_refine_diff_density_rms 0.062
_refine_ls_extinction_method none
_refine_ls_goodness_of_fit_ref 1.056
_refine_ls_hydrogen_treatment constr
_refine_ls_matrix_type full
_refine_ls_number_parameters 226
_refine_ls_number_reflns 4375
_refine_ls_number_restraints 0
_refine_ls_restrained_S_all 1.056
_refine_ls_R_factor_all 0.0216
_refine_ls_R_factor_gt 0.0168
_refine_ls_shift/su_max 0.029
_refine_ls_shift/su_mean 0.001
_refine_ls_structure_factor_coef Fsqd
_refine_ls_weighting_details 'calc w=1/[\s^2^(Fo^2^)+(0.0170P)^2^+1.3409P] where P=(Fo^2^+2Fc^2^)/3'
_refine_ls_weighting_scheme calc
_refine_ls_wR_factor_gt 0.0402
_refine_ls_wR_factor_ref 0.0429
_reflns_number_gt 3908
_reflns_number_total 4375
_reflns_threshold_expression >2\s(I)
_cod_data_source_file c0dt00812e.txt
_cod_data_source_block Bn3SnOOCH
_cod_depositor_comments
;
The following automatic conversions were performed:

'_symmetry_cell_setting' value 'Monoclinic' changed to 'monoclinic'
according to /home/saulius/struct/CIF-dictionaries/cif_core.dic
dictionary named 'cif_core.dic' version 2.4.2 from 2011-04-26.

Automatic conversion script
Id: cif_fix_values 1891 2012-01-12 08:04:46Z andrius 
;
_cod_original_sg_symbol_H-M 'P 21/c'
_cod_database_code 7026869

loop_
_symmetry_equiv_pos_as_xyz
'x, y, z'
'-x, y+1/2, -z+1/2'
'-x, -y, -z'
'x, -y-1/2, z-1/2'

loop_
_atom_site_label
_atom_site_type_symbol
_atom_site_fract_x
_atom_site_fract_y
_atom_site_fract_z
_atom_site_U_iso_or_equiv
_atom_site_adp_type
_atom_site_occupancy
_atom_site_symmetry_multiplicity
_atom_site_calc_flag
_atom_site_refinement_flags
Sn1 Sn 0.022858(9) 0.203469(7) 0.197751(10) 0.01279(4) Uani 1 1 d .
O1 O 0.03329(10) 0.12841(7) 0.01993(11) 0.0194(2) Uani 1 1 d .
O2 O 0.02147(10) 0.25944(7) 0.39177(11) 0.0165(2) Uani 1 1 d .
C1 C 0.03032(14) 0.16277(11) -0.08658(16) 0.0179(3) Uani 1 1 d .
H1 H 0.0352 0.1270 -0.1565 0.021 Uiso 1 1 calc R
C2 C 0.02630(14) 0.08162(10) 0.28595(16) 0.0183(3) Uani 1 1 d .
H2A H 0.0724 0.0423 0.2445 0.022 Uiso 1 1 calc R
H2B H 0.0672 0.0861 0.3780 0.022 Uiso 1 1 calc R
C3 C -0.09637(14) 0.04630(10) 0.27495(16) 0.0174(3) Uani 1 1 d .
C4 C -0.16827(15) 0.02386(11) 0.15529(17) 0.0209(3) Uani 1 1 d .
H4 H -0.1389 0.0301 0.0799 0.025 Uiso 1 1 calc R
C5 C -0.28228(16) -0.00752(11) 0.14558(18) 0.0251(4) Uani 1 1 d .
H5 H -0.3302 -0.0223 0.0636 0.030 Uiso 1 1 calc R
C6 C -0.32650(16) -0.01744(12) 0.25444(19) 0.0277(4) Uani 1 1 d .
H6 H -0.4042 -0.0392 0.2474 0.033 Uiso 1 1 calc R
C7 C -0.25669(16) 0.00455(12) 0.37341(19) 0.0269(4) Uani 1 1 d .
H7 H -0.2866 -0.0021 0.4484 0.032 Uiso 1 1 calc R
C8 C -0.14290(15) 0.03633(11) 0.38356(17) 0.0211(3) Uani 1 1 d .
H8 H -0.0960 0.0515 0.4657 0.025 Uiso 1 1 calc R
C9 C 0.19075(14) 0.26360(11) 0.20184(16) 0.0170(3) Uani 1 1 d .
H9A H 0.2091 0.2593 0.1161 0.020 Uiso 1 1 calc R
H9B H 0.1861 0.3241 0.2229 0.020 Uiso 1 1 calc R
C10 C 0.28730(14) 0.22201(10) 0.30072(16) 0.0166(3) Uani 1 1 d .
C11 C 0.33325(15) 0.14369(11) 0.27675(17) 0.0214(3) Uani 1 1 d .
H11 H 0.3056 0.1177 0.1952 0.026 Uiso 1 1 calc R
C12 C 0.41869(15) 0.10329(12) 0.37042(19) 0.0265(4) Uani 1 1 d .
H12 H 0.4486 0.0500 0.3525 0.032 Uiso 1 1 calc R
C13 C 0.46052(15) 0.14029(13) 0.48988(18) 0.0270(4) Uani 1 1 d .
H13 H 0.5189 0.1126 0.5540 0.032 Uiso 1 1 calc R
C14 C 0.41642(15) 0.21788(13) 0.51480(17) 0.0255(4) Uani 1 1 d .
H14 H 0.4447 0.2437 0.5964 0.031 Uiso 1 1 calc R
C15 C 0.33092(14) 0.25822(12) 0.42107(16) 0.0204(3) Uani 1 1 d .
H15 H 0.3016 0.3116 0.4395 0.024 Uiso 1 1 calc R
C16 C -0.14528(14) 0.25662(11) 0.10030(16) 0.0182(3) Uani 1 1 d .
H16A H -0.1299 0.3027 0.0439 0.022 Uiso 1 1 calc R
H16B H -0.1912 0.2127 0.0442 0.022 Uiso 1 1 calc R
C17 C -0.22096(14) 0.29076(10) 0.18511(15) 0.0162(3) Uani 1 1 d .
C18 C -0.21857(15) 0.37623(11) 0.21649(16) 0.0208(3) Uani 1 1 d .
H18 H -0.1699 0.4136 0.1819 0.025 Uiso 1 1 calc R
C19 C -0.28637(16) 0.40751(12) 0.29763(17) 0.0256(4) Uani 1 1 d .
H19 H -0.2823 0.4656 0.3195 0.031 Uiso 1 1 calc R
C20 C -0.35977(16) 0.35440(13) 0.34665(17) 0.0268(4) Uani 1 1 d .
H20 H -0.4067 0.3759 0.4014 0.032 Uiso 1 1 calc R
C21 C -0.36414(15) 0.26946(13) 0.31503(17) 0.0239(4) Uani 1 1 d .
H21 H -0.4147 0.2327 0.3479 0.029 Uiso 1 1 calc R
C22 C -0.29519(14) 0.23812(11) 0.23587(16) 0.0189(3) Uani 1 1 d .
H22 H -0.2984 0.1797 0.2157 0.023 Uiso 1 1 calc R

loop_
_atom_site_aniso_label
_atom_site_aniso_U_11
_atom_site_aniso_U_22
_atom_site_aniso_U_33
_atom_site_aniso_U_23
_atom_site_aniso_U_13
_atom_site_aniso_U_12
Sn1 0.01180(6) 0.01574(6) 0.01068(6) 0.00142(4) 0.00228(4) -0.00003(4)
O1 0.0233(6) 0.0206(6) 0.0147(6) 0.0004(5) 0.0056(5) 0.0008(5)
O2 0.0169(5) 0.0206(6) 0.0122(5) 0.0000(4) 0.0034(4) -0.0005(4)
C1 0.0146(7) 0.0240(9) 0.0150(8) -0.0030(6) 0.0035(6) 0.0002(6)
C2 0.0179(8) 0.0199(8) 0.0175(8) 0.0047(6) 0.0049(6) 0.0016(6)
C3 0.0190(8) 0.0126(7) 0.0211(8) 0.0024(6) 0.0056(6) 0.0028(6)
C4 0.0256(9) 0.0179(8) 0.0201(8) 0.0000(7) 0.0071(7) 0.0010(6)
C5 0.0263(9) 0.0186(9) 0.0280(10) -0.0021(7) 0.0017(7) -0.0027(7)
C6 0.0213(9) 0.0229(9) 0.0402(11) -0.0011(8) 0.0096(8) -0.0040(7)
C7 0.0279(9) 0.0252(9) 0.0322(10) 0.0027(8) 0.0166(8) -0.0007(7)
C8 0.0250(9) 0.0197(8) 0.0198(8) 0.0013(7) 0.0078(7) 0.0006(7)
C9 0.0160(7) 0.0201(8) 0.0153(8) 0.0018(6) 0.0048(6) -0.0017(6)
C10 0.0120(7) 0.0224(8) 0.0165(8) 0.0024(6) 0.0052(6) -0.0031(6)
C11 0.0194(8) 0.0217(8) 0.0224(9) -0.0014(7) 0.0033(7) -0.0027(6)
C12 0.0198(8) 0.0226(9) 0.0367(11) 0.0058(8) 0.0056(7) 0.0021(7)
C13 0.0139(8) 0.0385(11) 0.0274(10) 0.0138(8) 0.0020(7) -0.0002(7)
C14 0.0149(8) 0.0454(12) 0.0156(8) 0.0003(8) 0.0025(6) -0.0037(7)
C15 0.0152(8) 0.0282(9) 0.0184(8) -0.0016(7) 0.0055(6) -0.0009(6)
C16 0.0152(7) 0.0238(9) 0.0144(8) 0.0021(6) 0.0011(6) 0.0027(6)
C17 0.0122(7) 0.0195(8) 0.0144(8) 0.0018(6) -0.0018(6) 0.0016(6)
C18 0.0195(8) 0.0198(8) 0.0206(8) 0.0037(7) -0.0002(6) 0.0002(6)
C19 0.0279(9) 0.0228(9) 0.0224(9) -0.0033(7) -0.0018(7) 0.0089(7)
C20 0.0203(8) 0.0410(11) 0.0177(9) -0.0003(8) 0.0018(7) 0.0125(8)
C21 0.0142(8) 0.0371(10) 0.0192(9) 0.0057(8) 0.0016(6) -0.0004(7)
C22 0.0159(8) 0.0194(8) 0.0190(8) 0.0020(7) -0.0009(6) -0.0008(6)

loop_
_atom_type_symbol
_atom_type_description
_atom_type_scat_dispersion_real
_atom_type_scat_dispersion_imag
_atom_type_scat_source
C C 0.0033 0.0016 'International Tables Vol C Tables 4.2.6.8 and 6.1.1.4'
H H 0.0000 0.0000 'International Tables Vol C Tables 4.2.6.8 and 6.1.1.4'
O O 0.0106 0.0060 'International Tables Vol C Tables 4.2.6.8 and 6.1.1.4'
Sn Sn -0.6537 1.4246 'International Tables Vol C Tables 4.2.6.8 and 6.1.1.4'

loop_
_geom_angle_atom_site_label_1
_geom_angle_atom_site_label_2
_geom_angle_atom_site_label_3
_geom_angle
_geom_angle_site_symmetry_1
C2 Sn1 C16 119.16(6) .
C2 Sn1 C9 117.72(6) .
C16 Sn1 C9 123.01(6) .
C2 Sn1 O2 87.39(5) .
C16 Sn1 O2 95.23(5) .
C9 Sn1 O2 90.37(5) .
C2 Sn1 O1 84.03(5) .
C16 Sn1 O1 91.08(5) .
C9 Sn1 O1 91.47(5) .
O2 Sn1 O1 171.08(4) .
C1 O1 Sn1 122.40(11) .
C1 O2 Sn1 122.54(10) 4_566
O2 C1 O1 125.30(15) 4_565
C3 C2 Sn1 112.35(11) .
C8 C3 C4 117.92(15) .
C8 C3 C2 121.07(15) .
C4 C3 C2 121.00(15) .
C5 C4 C3 120.71(16) .
C6 C5 C4 120.51(17) .
C7 C6 C5 119.52(17) .
C6 C7 C8 120.19(17) .
C7 C8 C3 121.15(17) .
C10 C9 Sn1 109.84(10) .
C15 C10 C11 117.69(15) .
C15 C10 C9 121.31(15) .
C11 C10 C9 120.95(15) .
C12 C11 C10 121.01(17) .
C13 C12 C11 120.37(17) .
C14 C13 C12 119.30(16) .
C13 C14 C15 120.29(17) .
C14 C15 C10 121.34(17) .
C17 C16 Sn1 115.97(11) .
C22 C17 C18 117.89(15) .
C22 C17 C16 121.17(15) .
C18 C17 C16 120.94(15) .
C19 C18 C17 120.97(16) .
C20 C19 C18 120.30(17) .
C19 C20 C21 119.35(16) .
C22 C21 C20 120.30(17) .
C21 C22 C17 121.17(16) .

loop_
_geom_bond_atom_site_label_1
_geom_bond_atom_site_label_2
_geom_bond_distance
_geom_bond_site_symmetry_2
Sn1 C2 2.1474(16) .
Sn1 C16 2.1535(16) .
Sn1 C9 2.1558(15) .
Sn1 O2 2.2596(11) .
Sn1 O1 2.2700(11) .
O1 C1 1.256(2) .
O2 C1 1.256(2) 4_566
C1 O2 1.256(2) 4_565
C2 C3 1.505(2) .
C3 C8 1.398(2) .
C3 C4 1.400(2) .
C4 C5 1.391(2) .
C5 C6 1.385(3) .
C6 C7 1.383(3) .
C7 C8 1.391(2) .
C9 C10 1.500(2) .
C10 C15 1.392(2) .
C10 C11 1.399(2) .
C11 C12 1.389(2) .
C12 C13 1.386(3) .
C13 C14 1.382(3) .
C14 C15 1.389(2) .
C16 C17 1.501(2) .
C17 C22 1.395(2) .
C17 C18 1.396(2) .
C18 C19 1.390(2) .
C19 C20 1.383(3) .
C20 C21 1.388(3) .
C21 C22 1.384(2) .
